data_4345386
loop_
_publ_author_name
'Liu, Chao'
'Yang, Weiting'
'Qu, Ning'
'Li, Lei-Jiao'
'Pan, Qing-Jiang'
'Sun, Zhong-Ming'

_publ_section_title
;
 Construction of Uranyl Organic Hybrids by Phosphonate and in Situ
 Generated Carboxyphosphonate Ligands.
;
_journal_issue 3
_journal_name_full 'Inorganic chemistry'
_journal_page_first 1669
_journal_page_last 1678
_journal_paper_doi 10.1021/acs.inorgchem.6b02765
_journal_volume 56
_journal_year 2017
_chemical_formula_moiety 'C14 H9 O24 P4 U3, C12 H9 N2, C12 H8 N2, H2 O'
_chemical_formula_sum 'C38 H33 N4 O24 P4 U3'
_chemical_formula_weight 1767.65
_chemical_name_systematic
;
 ? 
;
_space_group_crystal_system monoclinic
_space_group_IT_number 14
_space_group_name_Hall '-P 2yn'
_space_group_name_H-M_alt 'P 1 21/n 1'
_symmetry_space_group_name_Hall '-P 2yn'
_symmetry_space_group_name_H-M 'P 1 21/n 1'
_atom_sites_solution_hydrogens geom
_atom_sites_solution_primary iterative
_atom_sites_solution_secondary difmap
_audit_creation_date 2008-06-11
_audit_creation_method
;
Olex2 1.2
(compiled 2016.11.30 svn.r3356 for OlexSys, GUI svn.r5269)
;
_cell_angle_alpha 90.00
_cell_angle_beta 90.9910(10)
_cell_angle_gamma 90.00
_cell_formula_units_Z 4
_cell_length_a 14.8008(9)
_cell_length_b 12.2543(7)
_cell_length_c 30.2243(19)
_cell_measurement_reflns_used 5345
_cell_measurement_temperature 296(2)
_cell_measurement_theta_max 25.33
_cell_measurement_theta_min 2.16
_cell_volume 5481.1(6)
_computing_cell_refinement 'SAINT v8.34A (Bruker, 2013)'
_computing_data_reduction 'SAINT v8.34A (Bruker, 2013)'
_computing_molecular_graphics 'Olex2 (Dolomanov et al., 2009)'
_computing_publication_material 'Olex2 (Dolomanov et al., 2009)'
_computing_structure_refinement 'XL (Sheldrick, 2008)'
_computing_structure_solution
;
Superflip (Palatinus & Chapuis, 2007;Palatinus & van der Lee, 2008;
Palatinus et al., 2012)
;
_diffrn_ambient_temperature 296.15
_diffrn_measured_fraction_theta_full 1.000
_diffrn_measured_fraction_theta_max 1.000
_diffrn_measurement_device_type 'CCD area detector'
_diffrn_measurement_method 'phi and omega scans'
_diffrn_radiation_monochromator graphite
_diffrn_radiation_type MoK\a
_diffrn_radiation_wavelength 0.71073
_diffrn_reflns_av_R_equivalents 0.0705
_diffrn_reflns_av_unetI/netI 0.0755
_diffrn_reflns_limit_h_max 17
_diffrn_reflns_limit_h_min -17
_diffrn_reflns_limit_k_max 14
_diffrn_reflns_limit_k_min -14
_diffrn_reflns_limit_l_max 35
_diffrn_reflns_limit_l_min -18
_diffrn_reflns_number 30964
_diffrn_reflns_theta_full 25.01
_diffrn_reflns_theta_max 25.01
_diffrn_reflns_theta_min 1.35
_diffrn_source 'fine-focus sealed tube'
_exptl_absorpt_coefficient_mu 9.039
_exptl_absorpt_correction_T_max 0.7453
_exptl_absorpt_correction_T_min 0.3272
_exptl_absorpt_correction_type multi-scan
_exptl_absorpt_process_details
;
SADABS-2012/1 (Bruker,2012) was used for absorption correction.
wR2(int) was 0.1512 before and 0.0613 after correction.
The Ratio of minimum to maximum transmission is 0.4390.
The \l/2 correction factor is 0.0015.
;
_exptl_crystal_colour yellow
_exptl_crystal_density_diffrn 2.142
_exptl_crystal_density_method 'not measured'
_exptl_crystal_description block
_exptl_crystal_F_000 3268
_exptl_crystal_size_max 0.5
_exptl_crystal_size_mid 0.25
_exptl_crystal_size_min 0.2
_platon_squeeze_details
;
;
_refine_diff_density_max 5.591
_refine_diff_density_min -3.713
_refine_diff_density_rms 0.485
_refine_ls_extinction_method none
_refine_ls_goodness_of_fit_ref 1.074
_refine_ls_hydrogen_treatment constr
_refine_ls_matrix_type full
_refine_ls_number_parameters 686
_refine_ls_number_reflns 9652
_refine_ls_number_restraints 271
_refine_ls_restrained_S_all 1.066
_refine_ls_R_factor_all 0.0855
_refine_ls_R_factor_gt 0.0633
_refine_ls_shift/su_max 0.000
_refine_ls_shift/su_mean 0.000
_refine_ls_structure_factor_coef Fsqd
_refine_ls_weighting_details 'calc w=1/[\s^2^(Fo^2^)+(0.0764P)^2^+143.1207P] where P=(Fo^2^+2Fc^2^)/3'
_refine_ls_weighting_scheme calc
_refine_ls_wR_factor_gt 0.1651
_refine_ls_wR_factor_ref 0.1809
_reflns_number_gt 7414
_reflns_number_total 9652
_reflns_threshold_expression >2sigma(I)
_cod_data_source_file ic6b02765_si_002.cif
_cod_data_source_block 2
_cod_database_code 4345386
_olex2_refinement_description
;
1. Fixed Uiso
 At 1.2 times of:
  All C(H) groups, All N(H) groups
 At 1.5 times of:
  All O(H) groups, All O(H,H) groups
2. Restrained distances
 O22A-O23A
 2.3 with sigma of 0.02
 H1T-H22A
 2.2 with sigma of 0.02
 O20B-U3 \\sim U3-O20A
 with sigma of 0.02
 O18A-U3 \\sim U3-O18B
 with sigma of 0.02
 C1AA-C16 \\sim C16-C1AB
 with sigma of 0.02
 O22B-C1AA \\sim C1AA-O23B
 with sigma of 0.02
 O22A-C1AB \\sim C1AB-O23A
 with sigma of 0.02
3. Rigid bond restraints
 C1C, C11, C3
 with sigma for 1-2 distances of 0.01 and sigma for 1-3 distances of 0.02
 C1, C19, C16
 with sigma for 1-2 distances of 0.01 and sigma for 1-3 distances of 0.02
4. Uiso/Uaniso restraints and constraints
Uanis(C1T) \\sim Ueq, Uanis(C1R) \\sim Ueq, Uanis(C1P) \\sim Ueq, Uanis(C1H)
\\sim Ueq, Uanis(C1U) \\sim Ueq: with sigma of 0.01 and sigma for terminal
atoms of 0.02
Uanis(C14) \\sim Ueq, Uanis(C1E) \\sim Ueq, Uanis(C1D) \\sim Ueq, Uanis(N4)
\\sim Ueq, Uanis(C10) \\sim Ueq, Uanis(C1B) \\sim Ueq, Uanis(C1Q) \\sim Ueq,
Uanis(N3) \\sim Ueq: with sigma of 0.01 and sigma for terminal atoms of 0.02
Uanis(C8) \\sim Ueq, Uanis(C1G) \\sim Ueq, Uanis(C1S) \\sim Ueq, Uanis(C1F)
\\sim Ueq, Uanis(C1N) \\sim Ueq, Uanis(C1L) \\sim Ueq, Uanis(C1I) \\sim Ueq:
with sigma of 0.01 and sigma for terminal atoms of 0.02
Uanis(C13) \\sim Ueq, Uanis(C17) \\sim Ueq: with sigma of 0.01 and sigma for
terminal atoms of 0.02
Uanis(C1O) \\sim Ueq: with sigma of 0.01 and sigma for terminal atoms of 0.02
Uanis(C1AA) \\sim Ueq, Uanis(C1AB) \\sim Ueq: with sigma of 0.01 and sigma for
terminal atoms of 0.02
Uanis(O23A) \\sim Ueq, Uanis(O23B) \\sim Ueq, Uanis(O22B) \\sim Ueq,
Uanis(O22A) \\sim Ueq: with sigma of 0.01 and sigma for terminal atoms of 0.02
Uanis(C19) \\sim Ueq, Uanis(C16) \\sim Ueq: with sigma of 0.01 and sigma for
terminal atoms of 0.02
Uanis(C18) \\sim Ueq: with sigma of 0.01 and sigma for terminal atoms of 0.02
Uanis(O18B) \\sim Ueq, Uanis(O18A) \\sim Ueq: with sigma of 0.01 and sigma for
terminal atoms of 0.02
Uanis(O21B) \\sim Ueq, Uanis(O21A) \\sim Ueq: with sigma of 0.01 and sigma for
terminal atoms of 0.02
Uanis(O19B) \\sim Ueq, Uanis(O19A) \\sim Ueq: with sigma of 0.01 and sigma for
terminal atoms of 0.02
Uanis(O5) \\sim Ueq, Uanis(O3) \\sim Ueq, Uanis(C5) \\sim Ueq, Uanis(C9) \\sim
Ueq, Uanis(C1C) \\sim Ueq: with sigma of 0.01 and sigma for terminal atoms of
0.02
Uanis(O18B) = Uanis(O18A)
Uanis(O19A) = Uanis(O19B)
Uanis(O21B) = Uanis(O21A)
Uanis(O20A) = Uanis(O20B)
Uanis(C1AB) = Uanis(C1AA)
Uanis(O23A) = Uanis(O23B)
Uanis(O22B) = Uanis(O22A)
5. Others
 Sof(O19B)=Sof(O20B)=Sof(O21A)=Sof(H21A)=Sof(O18B)=1-FVAR(1)
 Sof(O19A)=Sof(O20A)=Sof(O18A)=Sof(O21B)=Sof(H21B)=FVAR(1)
 Sof(O23A)=Sof(O22A)=Sof(H22A)=Sof(C1AB)=1-FVAR(2)
 Sof(C1AA)=Sof(O22B)=Sof(H22B)=Sof(O23B)=FVAR(2)
6.a Free rotating group:
 O19(H19A,H19B)
6.b Aromatic/amide H refined with riding coordinates:
 C3(H3), C6(H6), C2(H2), C7(H7), N2(H2A), C19(H19), C1C(H1C), C1F(H1F),
 C1I(H1I), C18(H18), C1L(H1L), C1N(H1N), C1H(H1H), C14(H14), C1U(H1U), C10(H10),
  C1B(H1B), C1Q(H1Q), C8(H8), C1G(H1G), C1R(H1R), C1S(H1S), C1T(H1T)
6.c Fitted hexagon refined as free rotating group:
 C1P(C1H,C14,C1U,N3,C1E)
6.d Idealised tetrahedral OH refined as rotating group:
 O12(H12), O21A(H21A), O22A(H22A), O21B(H21B), O22B(H22B)
;
_olex2_submission_special_instructions 'No special instructions were received'

loop_
_space_group_symop_id
_space_group_symop_operation_xyz
1 'x, y, z'
2 '-x+1/2, y+1/2, -z+1/2'
3 '-x, -y, -z'
4 'x-1/2, -y-1/2, z-1/2'

loop_
_atom_site_label
_atom_site_type_symbol
_atom_site_fract_x
_atom_site_fract_y
_atom_site_fract_z
_atom_site_U_iso_or_equiv
_atom_site_adp_type
_atom_site_occupancy
_atom_site_calc_flag
_atom_site_disorder_assembly
_atom_site_disorder_group
_atom_site_refinement_flags_posn
_atom_site_refinement_flags_adp
U1 U -0.04506(3) 0.82866(4) 0.734750(19) 0.01986(16) Uani 1 d . . . .
U2 U 0.24840(3) 1.07303(4) 0.742910(19) 0.02019(16) Uani 1 d . . . .
U3 U 0.03311(6) 1.14039(6) 0.57637(2) 0.0560(3) Uani 1 d . . D .
P1 P 0.0202(2) 1.1045(3) 0.69752(13) 0.0177(7) Uani 1 d . . . .
P2 P 0.1947(2) 0.8157(3) 0.69599(13) 0.0202(8) Uani 1 d . . . .
P3 P 0.0236(2) 1.5515(3) 0.70830(14) 0.0219(8) Uani 1 d . . . .
P4 P -0.0247(4) 0.8641(5) 0.54757(18) 0.0583(16) Uani 1 d . . . .
O6 O 0.1193(6) 1.1266(8) 0.7083(4) 0.028(2) Uani 1 d . . . .
O14 O 0.1045(6) 0.8228(7) 0.7185(4) 0.026(2) Uani 1 d . . . .
O13 O 0.2459(7) 0.9238(7) 0.6980(3) 0.027(2) Uani 1 d . . . .
O9 O 0.3113(7) 1.1408(8) 0.7017(4) 0.030(2) Uani 1 d . . . .
O1 O -0.0765(7) 0.8196(8) 0.6779(4) 0.033(3) Uani 1 d . . . .
O8 O 0.1868(7) 1.0040(8) 0.7841(4) 0.032(3) Uani 1 d . . . .
O12 O 0.0180(8) 1.5821(10) 0.6590(4) 0.046(3) Uani 1 d . . . .
H12 H -0.0330 1.6043 0.6529 0.070 Uiso 1 calc . . GR .
O19B O -0.0250(18) 0.859(2) 0.5003(8) 0.052(5) Uani 0.64(2) d . 2 . U
O2 O -0.0185(8) 0.8362(8) 0.7918(4) 0.034(3) Uani 1 d . . . .
C3 C 0.0979(11) 0.8319(13) 0.6171(5) 0.034(4) Uani 1 d . . . U
H3 H 0.0636 0.8835 0.6319 0.041 Uiso 1 calc . . R .
C4 C -0.2695(10) 1.3289(12) 0.7434(6) 0.032(4) Uani 1 d . . . .
C5 C -0.0393(9) 1.2295(10) 0.7100(5) 0.019(3) Uani 1 d . . . U
C6 C -0.1276(8) 1.4258(10) 0.7258(5) 0.020(3) Uani 1 d . . . .
H6 H -0.1579 1.4910 0.7307 0.024 Uiso 1 calc . . R .
C1 C 0.1702(11) 0.7843(12) 0.6396(6) 0.033(4) Uani 1 d . . . U
C2 C -0.1294(9) 1.2292(12) 0.7220(5) 0.025(3) Uani 1 d . . . .
H2 H -0.1605 1.1636 0.7246 0.029 Uiso 1 calc . . R .
C7 C 0.0069(9) 1.3280(11) 0.7068(5) 0.021(3) Uani 1 d . . . .
H7 H 0.0678 1.3284 0.6996 0.026 Uiso 1 calc . . R .
C9 C -0.0386(9) 1.4273(11) 0.7144(5) 0.023(3) Uani 1 d . . . U
C15 C -0.3870(13) 0.807(2) 0.6615(7) 0.059(6) Uani 1 d . . . .
O20B O 0.137(4) 1.071(9) 0.5747(16) 0.059(11) Uani 0.64(2) d . 2 D .
O16 O -0.0396(9) 0.9756(13) 0.5662(4) 0.062(4) Uani 1 d . . . .
C11 C 0.0738(14) 0.8066(15) 0.5737(6) 0.048(4) Uani 1 d . . . U
C12 C -0.1727(9) 1.3275(11) 0.7299(5) 0.022(3) Uani 1 d . . . .
C13 C -0.3434(12) 0.9101(15) 0.6567(6) 0.042(4) Uani 1 d . . . U
N2 N -0.2538(11) 0.9098(18) 0.6447(6) 0.069(6) Uani 1 d . . . .
H2A H -0.2264 0.8487 0.6408 0.083 Uiso 1 calc . . R .
C16 C 0.1979(18) 0.683(2) 0.5716(9) 0.072(6) Uani 1 d . . D U
C17 C -0.3871(13) 1.0066(18) 0.6624(7) 0.052(5) Uani 1 d . . . U
C19 C 0.2221(14) 0.7081(16) 0.6163(7) 0.053(5) Uani 1 d . . . U
H19 H 0.2716 0.6743 0.6299 0.064 Uiso 1 calc . . R .
N1 N -0.3401(16) 0.7117(19) 0.6570(7) 0.086(7) Uani 1 d . . . .
O21A O -0.1155(19) 0.805(3) 0.5655(11) 0.073(7) Uani 0.64(2) d . 2 . U
H21A H -0.1215 0.8195 0.5918 0.110 Uiso 0.64(2) calc . 2 GR .
C1C C 0.1236(16) 0.7303(19) 0.5515(8) 0.068(6) Uani 1 d . . . U
H1C H 0.1070 0.7104 0.5228 0.082 Uiso 1 calc . . R .
C1D C 0.5015(18) 1.019(2) 0.5593(9) 0.079(7) Uani 1 d . . . U
C1F C -0.2100(17) 1.002(2) 0.6390(8) 0.072(7) Uani 1 d . . . U
H1F H -0.1494 1.0016 0.6314 0.086 Uiso 1 calc . . R .
O18B O -0.0581(19) 1.226(2) 0.5818(10) 0.081(8) Uani 0.64(2) d . 2 D U
C1I C -0.5224(14) 0.9119(19) 0.6780(7) 0.059(5) Uani 1 d . . . U
H1I H -0.5834 0.9141 0.6850 0.071 Uiso 1 calc . . R .
N4 N 0.448(2) 1.098(2) 0.5723(9) 0.114(9) Uani 1 d . . . U
O10 O -0.0213(7) 1.6395(7) 0.7354(4) 0.028(2) Uani 1 d . . . .
O3 O -0.3121(7) 1.2382(8) 0.7459(4) 0.036(3) Uani 1 d . . . U
O11 O 0.1217(6) 1.5260(8) 0.7191(4) 0.034(3) Uani 1 d . . . .
O4 O -0.3101(7) 1.4169(8) 0.7506(4) 0.039(3) Uani 1 d . . . .
C18 C -0.4811(15) 1.002(2) 0.6735(7) 0.063(6) Uani 1 d . . . U
H18 H -0.5125 1.0673 0.6776 0.076 Uiso 1 calc . . R .
C1L C -0.3410(18) 1.100(2) 0.6555(8) 0.075(7) Uani 1 d . . . U
H1L H -0.3702 1.1665 0.6585 0.090 Uiso 1 calc . . R .
C1M C -0.4817(16) 0.809(2) 0.6731(7) 0.064(6) Uani 1 d . . . .
C1N C -0.2531(18) 1.097(2) 0.6443(8) 0.075(7) Uani 1 d . . . U
H1N H -0.2222 1.1627 0.6402 0.090 Uiso 1 calc . . R .
C1O C 0.479(2) 0.910(3) 0.5610(10) 0.098(9) Uani 1 d . . . U
C1P C 0.6452(16) 0.9572(14) 0.5354(7) 0.095(9) Uani 1 d . . . U
C1H C 0.7317(15) 0.982(2) 0.5213(8) 0.156(16) Uani 1 d . . G U
H1H H 0.7705 0.9262 0.5129 0.187 Uiso 1 calc . . R .
C14 C 0.7603(13) 1.090(2) 0.5197(9) 0.171(18) Uani 1 d . . G U
H14 H 0.8182 1.1063 0.5103 0.205 Uiso 1 calc . . R .
C1U C 0.7025(18) 1.1731(17) 0.5323(8) 0.152(16) Uani 1 d . . G U
H1U H 0.7216 1.2454 0.5313 0.183 Uiso 1 calc . . R .
N3 N 0.6160(16) 1.1485(16) 0.5465(7) 0.124(10) Uani 1 d . . G U
C1E C 0.5873(11) 1.0405(19) 0.5480(6) 0.085(8) Uani 1 d . . G U
C10 C 0.358(3) 1.073(4) 0.5879(13) 0.131(13) Uani 1 d . . . U
H10 H 0.3182 1.1269 0.5973 0.157 Uiso 1 calc . . R .
C1B C 0.336(3) 0.972(3) 0.5879(12) 0.123(12) Uani 1 d . . . U
H1B H 0.2783 0.9528 0.5972 0.148 Uiso 1 calc . . R .
C1Q C 0.390(3) 0.893(3) 0.5755(12) 0.120(11) Uani 1 d . . . U
H1Q H 0.3684 0.8219 0.5763 0.144 Uiso 1 calc . . R .
C8 C -0.5209(19) 0.706(2) 0.6785(9) 0.080(7) Uani 1 d . . . U
H8 H -0.5814 0.7017 0.6861 0.096 Uiso 1 calc . . R .
C1G C -0.476(2) 0.618(3) 0.6733(10) 0.096(9) Uani 1 d . . . U
H1G H -0.5054 0.5513 0.6763 0.115 Uiso 1 calc . . R .
C1R C 0.622(3) 0.854(4) 0.5354(14) 0.144(15) Uani 1 d . . . U
H1R H 0.6625 0.8003 0.5268 0.173 Uiso 1 calc . . R .
C1S C -0.383(2) 0.616(3) 0.6631(11) 0.111(10) Uani 1 d . . . U
H1S H -0.3517 0.5504 0.6607 0.133 Uiso 1 calc . . R .
C1T C 0.542(3) 0.828(3) 0.5475(13) 0.127(13) Uani 1 d . . . U
H1T H 0.5250 0.7551 0.5476 0.153 Uiso 1 calc . . DR .
O5 O -0.0197(6) 1.0127(7) 0.7238(4) 0.027(2) Uani 1 d . . . U
O7 O 0.0099(8) 1.0870(9) 0.6477(4) 0.036(3) Uani 1 d . . . .
O15 O 0.2534(6) 0.7253(8) 0.7139(4) 0.031(3) Uani 1 d . . . .
O23A O 0.284(10) 0.595(12) 0.511(4) 0.123(10) Uani 0.19(4) d A 2 D U
O22A O 0.380(10) 0.620(13) 0.570(4) 0.133(11) Uani 0.19(4) d A 2 D U
H22A H 0.4174 0.6317 0.5509 0.200 Uiso 0.19(4) calc A 2 DGR .
C1AB C 0.289(5) 0.654(16) 0.554(4) 0.100(12) Uani 0.19(4) d A 2 D U
O19A O 0.019(3) 0.858(4) 0.4958(14) 0.052(5) Uani 0.36(2) d . 1 . U
O20A O 0.130(9) 1.066(18) 0.563(4) 0.059(11) Uani 0.36(2) d . 1 D .
O18A O -0.0820(19) 1.169(4) 0.5780(19) 0.081(8) Uani 0.36(2) d . 1 D U
O21B O -0.087(3) 0.756(4) 0.5455(19) 0.073(7) Uani 0.36(2) d . 1 . U
H21B H -0.0587 0.7056 0.5346 0.110 Uiso 0.36(2) calc . 1 GR .
C1AA C 0.250(3) 0.601(3) 0.5461(11) 0.100(12) Uani 0.81(4) d A 1 D U
O22B O 0.322(3) 0.578(3) 0.5638(12) 0.133(11) Uani 0.81(4) d A 1 D U
H22B H 0.3184 0.5186 0.5758 0.200 Uiso 0.81(4) calc A 1 GR .
O23B O 0.220(3) 0.564(3) 0.5112(10) 0.123(10) Uani 0.81(4) d A 1 D U
O17 O 0.1051(10) 1.3094(11) 0.5451(4) 0.059(4) Uani 1 d . . . .
O24 O 0.1427(10) 1.2420(11) 0.6269(4) 0.059(4) Uani 1 d . . . .
O19 O -0.665(4) 0.340(4) 0.644(2) 0.243(19) Uani 1 d . . . .
H19A H -0.6102 0.3592 0.6428 0.364 Uiso 1 d . . G .
H19B H -0.6989 0.3931 0.6363 0.364 Uiso 1 d . . G .

loop_
_atom_site_aniso_label
_atom_site_aniso_U_11
_atom_site_aniso_U_22
_atom_site_aniso_U_33
_atom_site_aniso_U_23
_atom_site_aniso_U_13
_atom_site_aniso_U_12
U1 0.0143(3) 0.0103(2) 0.0351(3) 0.0005(2) 0.0023(2) 0.00015(19)
U2 0.0115(3) 0.0147(3) 0.0344(3) -0.0009(2) -0.0009(2) -0.00127(18)
U3 0.0911(6) 0.0437(4) 0.0327(4) -0.0015(3) -0.0108(4) 0.0143(4)
P1 0.0120(16) 0.0108(15) 0.030(2) -0.0029(15) -0.0012(14) 0.0013(13)
P2 0.0173(17) 0.0147(17) 0.029(2) 0.0015(16) 0.0022(15) 0.0010(14)
P3 0.0154(17) 0.0097(16) 0.041(2) -0.0012(16) -0.0018(16) -0.0011(13)
P4 0.078(4) 0.057(3) 0.039(3) 0.014(3) -0.028(3) -0.037(3)
O6 0.017(5) 0.021(5) 0.045(7) 0.001(5) -0.008(5) 0.005(4)
O14 0.013(5) 0.017(5) 0.049(7) -0.004(5) -0.001(4) 0.003(4)
O13 0.030(6) 0.014(5) 0.037(6) 0.002(4) 0.005(5) -0.001(4)
O9 0.024(5) 0.025(5) 0.040(7) 0.001(5) 0.003(5) -0.009(4)
O1 0.030(6) 0.029(6) 0.039(7) 0.002(5) -0.005(5) 0.002(5)
O8 0.031(6) 0.024(5) 0.040(7) 0.002(5) 0.007(5) -0.006(4)
O12 0.051(8) 0.035(7) 0.052(8) 0.012(6) -0.007(6) -0.020(6)
O19B 0.058(9) 0.056(7) 0.043(7) -0.002(5) -0.005(7) -0.001(7)
O2 0.045(7) 0.030(6) 0.028(6) 0.000(5) 0.009(5) 0.001(5)
C3 0.043(10) 0.031(8) 0.027(8) 0.005(7) -0.002(7) -0.004(7)
C4 0.018(7) 0.027(8) 0.051(11) -0.003(8) 0.000(7) -0.010(6)
C5 0.021(6) 0.015(6) 0.022(6) 0.006(5) 0.003(5) -0.003(5)
C6 0.007(6) 0.009(6) 0.043(9) -0.002(6) 0.000(6) -0.001(5)
C1 0.038(9) 0.022(7) 0.037(9) -0.003(7) -0.003(7) -0.003(6)
C2 0.021(7) 0.023(7) 0.029(8) 0.006(7) -0.008(6) -0.007(6)
C7 0.011(6) 0.019(7) 0.034(9) 0.002(6) 0.004(6) 0.008(5)
C9 0.023(6) 0.017(6) 0.028(6) -0.001(5) -0.005(5) -0.006(5)
C15 0.042(11) 0.101(18) 0.035(11) 0.018(12) -0.006(9) 0.011(12)
O20B 0.055(13) 0.090(15) 0.03(3) 0.00(3) 0.00(2) 0.006(13)
O16 0.052(8) 0.091(11) 0.042(8) -0.001(8) -0.020(7) -0.008(8)
C11 0.063(12) 0.040(10) 0.039(9) 0.003(8) -0.011(9) -0.016(8)
C12 0.015(7) 0.016(7) 0.036(9) 0.002(6) 0.000(6) 0.003(5)
C13 0.039(7) 0.054(8) 0.032(7) 0.002(7) -0.008(6) -0.001(7)
N2 0.036(9) 0.100(15) 0.071(13) 0.026(12) -0.008(9) 0.017(10)
C16 0.083(10) 0.068(10) 0.066(8) -0.016(8) 0.010(8) 0.001(8)
C17 0.049(8) 0.065(9) 0.042(8) -0.002(7) -0.002(7) 0.007(7)
C19 0.058(8) 0.050(8) 0.051(7) 0.001(7) 0.012(7) 0.009(7)
N1 0.110(18) 0.075(14) 0.074(15) 0.006(12) 0.008(13) 0.016(14)
O21A 0.069(11) 0.068(12) 0.083(13) 0.012(10) -0.014(10) -0.010(9)
C1C 0.078(10) 0.069(9) 0.059(9) -0.011(7) 0.003(8) -0.004(8)
C1D 0.074(10) 0.091(11) 0.070(10) 0.012(9) -0.006(8) 0.003(8)
C1F 0.064(9) 0.086(10) 0.066(10) 0.005(8) -0.002(8) -0.010(8)
O18B 0.101(12) 0.069(13) 0.072(11) -0.006(11) -0.018(10) 0.016(11)
C1I 0.048(8) 0.075(9) 0.054(9) 0.001(8) -0.003(7) 0.011(8)
N4 0.115(12) 0.119(12) 0.108(12) 0.008(9) 0.000(9) 0.002(9)
O10 0.027(5) 0.009(4) 0.047(7) 0.000(5) 0.002(5) 0.005(4)
O3 0.021(5) 0.024(5) 0.064(7) -0.001(5) 0.008(5) 0.003(4)
O11 0.015(5) 0.022(5) 0.067(8) -0.005(5) -0.006(5) 0.001(4)
O4 0.021(6) 0.011(5) 0.087(10) -0.001(5) 0.015(6) 0.004(4)
C18 0.064(9) 0.073(9) 0.052(9) -0.006(8) 0.005(8) 0.012(8)
C1L 0.082(10) 0.078(10) 0.066(10) 0.000(8) -0.008(8) 0.002(8)
C1M 0.070(15) 0.095(18) 0.028(11) 0.012(11) -0.010(10) -0.018(13)
C1N 0.079(10) 0.080(10) 0.067(10) 0.005(8) -0.009(8) -0.009(8)
C1O 0.097(12) 0.109(12) 0.088(12) 0.003(9) -0.010(9) -0.002(9)
C1P 0.092(11) 0.111(12) 0.080(11) 0.007(9) -0.008(9) -0.004(9)
C1H 0.151(18) 0.163(18) 0.153(18) 0.009(10) -0.006(10) 0.004(10)
C14 0.17(2) 0.18(2) 0.17(2) 0.002(10) -0.002(10) -0.004(10)
C1U 0.154(18) 0.155(18) 0.147(18) 0.008(10) -0.004(10) -0.007(10)
N3 0.123(12) 0.136(13) 0.111(12) 0.005(9) -0.006(9) -0.011(9)
C1E 0.087(11) 0.094(11) 0.073(11) 0.008(9) -0.010(8) -0.004(9)
C10 0.128(15) 0.137(15) 0.127(15) 0.006(10) -0.007(10) 0.007(10)
C1B 0.119(14) 0.129(14) 0.121(14) 0.006(10) -0.002(9) -0.002(10)
C1Q 0.122(14) 0.125(14) 0.113(14) 0.009(9) -0.010(9) -0.009(9)
C8 0.083(10) 0.093(11) 0.065(10) 0.003(9) 0.001(8) -0.007(9)
C1G 0.102(12) 0.096(12) 0.089(12) 0.010(9) -0.001(9) -0.010(9)
C1R 0.146(17) 0.149(17) 0.137(17) -0.001(10) -0.002(10) 0.004(10)
C1S 0.118(13) 0.107(13) 0.106(13) 0.001(9) 0.000(9) 0.007(9)
C1T 0.131(15) 0.133(15) 0.118(15) 0.004(10) -0.005(10) -0.002(10)
O5 0.024(5) 0.013(4) 0.044(6) -0.001(4) 0.015(4) 0.008(4)
O7 0.043(7) 0.031(6) 0.034(6) -0.009(5) -0.002(5) -0.005(5)
O15 0.020(5) 0.020(5) 0.052(7) 0.008(5) 0.000(5) 0.004(4)
O23A 0.134(16) 0.135(15) 0.099(13) -0.036(11) 0.014(12) 0.006(12)
O22A 0.133(16) 0.134(16) 0.135(15) -0.037(12) 0.016(12) 0.029(12)
C1AB 0.101(14) 0.100(14) 0.099(14) -0.004(7) 0.001(7) 0.000(7)
O19A 0.058(9) 0.056(7) 0.043(7) -0.002(5) -0.005(7) -0.001(7)
O20A 0.055(13) 0.090(15) 0.03(3) 0.00(3) 0.00(2) 0.006(13)
O18A 0.101(12) 0.069(13) 0.072(11) -0.006(11) -0.018(10) 0.016(11)
O21B 0.069(11) 0.068(12) 0.083(13) 0.012(10) -0.014(10) -0.010(9)
C1AA 0.101(14) 0.100(14) 0.099(14) -0.004(7) 0.001(7) 0.000(7)
O22B 0.133(16) 0.134(16) 0.135(15) -0.037(12) 0.016(12) 0.029(12)
O23B 0.134(16) 0.135(15) 0.099(13) -0.036(11) 0.014(12) 0.006(12)
O17 0.078(10) 0.062(9) 0.038(8) 0.001(7) -0.002(7) -0.039(8)
O24 0.078(10) 0.062(9) 0.038(8) 0.001(7) -0.002(7) -0.039(8)
O19 0.28(5) 0.24(5) 0.21(4) -0.04(4) 0.00(5) -0.01(4)

loop_
_atom_type_symbol
_atom_type_description
_atom_type_scat_dispersion_real
_atom_type_scat_dispersion_imag
_atom_type_scat_source
C C 0.0033 0.0016 'International Tables Vol C Tables 4.2.6.8 and 6.1.1.4'
H H 0.0000 0.0000 'International Tables Vol C Tables 4.2.6.8 and 6.1.1.4'
N N 0.0061 0.0033 'International Tables Vol C Tables 4.2.6.8 and 6.1.1.4'
O O 0.0106 0.0060 'International Tables Vol C Tables 4.2.6.8 and 6.1.1.4'
P P 0.1023 0.0942 'International Tables Vol C Tables 4.2.6.8 and 6.1.1.4'
U U -9.6767 9.6646 'International Tables Vol C Tables 4.2.6.8 and 6.1.1.4'

loop_
_geom_angle_atom_site_label_1
_geom_angle_atom_site_label_2
_geom_angle_atom_site_label_3
_geom_angle
_geom_angle_site_symmetry_1
_geom_angle_site_symmetry_3
O14 U1 C4 178.0(4) . 2_446
O14 U1 O10 79.9(3) . 1_545
O14 U1 O3 151.4(3) . 2_446
O14 U1 O4 155.6(3) . 2_446
O14 U1 O5 80.7(3) . .
O1 U1 O14 91.7(4) . .
O1 U1 C4 89.2(5) . 2_446
O1 U1 O10 89.0(4) . 1_545
O1 U1 O3 89.4(5) . 2_446
O1 U1 O4 89.3(5) . 2_446
O1 U1 O5 87.9(4) . .
O2 U1 O14 90.7(5) . .
O2 U1 O1 177.6(5) . .
O2 U1 C4 88.4(5) . 2_446
O2 U1 O10 90.7(4) . 1_545
O2 U1 O3 88.2(5) . 2_446
O2 U1 O4 88.9(5) . 2_446
O2 U1 O5 93.2(4) . .
O10 U1 C4 98.3(4) 1_545 2_446
O10 U1 O3 71.5(3) 1_545 2_446
O10 U1 O4 124.5(3) 1_545 2_446
O3 U1 C4 26.8(4) 2_446 2_446
O4 U1 C4 26.2(4) 2_446 2_446
O4 U1 O3 53.0(3) 2_446 2_446
O5 U1 C4 101.1(4) . 2_446
O5 U1 O10 160.3(3) . 1_545
O5 U1 O3 127.9(3) . 2_446
O5 U1 O4 74.9(3) . 2_446
O6 U2 O13 87.2(4) . .
O6 U2 O11 176.9(4) . 2_546
O6 U2 O15 90.6(4) . 2_556
O13 U2 O11 95.8(4) . 2_546
O13 U2 O15 177.8(4) . 2_556
O9 U2 O6 89.4(4) . .
O9 U2 O13 87.8(4) . .
O9 U2 O11 91.3(4) . 2_546
O9 U2 O15 91.7(4) . 2_556
O8 U2 O6 91.3(4) . .
O8 U2 O13 91.9(4) . .
O8 U2 O9 179.2(5) . .
O8 U2 O11 88.0(4) . 2_546
O8 U2 O15 88.7(4) . 2_556
O15 U2 O11 86.4(4) 2_556 2_546
O19B U3 O17 68.7(7) 3_576 .
O19B U3 O24 128.5(7) 3_576 .
O20B U3 O19B 90.2(16) . 3_576
O20B U3 O16 89(4) . .
O20B U3 O7 92(2) . .
O20B U3 O19A 104.7(18) . 3_576
O20B U3 O17 91(4) . .
O20B U3 O24 73(3) . .
O16 U3 O19B 81.6(7) . 3_576
O16 U3 O17 150.3(5) . .
O16 U3 O24 143.3(5) . .
O18B U3 O19B 93.8(12) . 3_576
O18B U3 O20B 171(4) . .
O18B U3 O16 100.3(12) . .
O18B U3 O7 87.3(11) . .
O18B U3 O19A 80.5(16) . 3_576
O18B U3 O20A 170(6) . .
O18B U3 O18A 26.5(16) . .
O18B U3 O17 82.8(12) . .
O18B U3 O24 98.0(11) . .
O7 U3 O19B 159.7(7) . 3_576
O7 U3 O16 78.3(4) . .
O7 U3 O19A 147.5(12) . 3_576
O7 U3 O17 131.4(4) . .
O7 U3 O24 71.2(4) . .
O19A U3 O19B 16.6(11) 3_576 3_576
O19A U3 O16 74.5(12) 3_576 .
O19A U3 O17 77.0(12) 3_576 .
O19A U3 O24 140.2(12) 3_576 .
O20A U3 O19B 78(4) . 3_576
O20A U3 O20B 13(5) . .
O20A U3 O16 84(8) . .
O20A U3 O7 102(5) . .
O20A U3 O19A 92(4) . 3_576
O20A U3 O17 89(8) . .
O20A U3 O24 83(6) . .
O18A U3 O19B 90(2) . 3_576
O18A U3 O20B 162(5) . .
O18A U3 O16 73.9(19) . .
O18A U3 O7 82.3(19) . .
O18A U3 O19A 73(2) . 3_576
O18A U3 O20A 156(7) . .
O18A U3 O17 105.6(19) . .
O18A U3 O24 120.1(19) . .
O17 U3 O24 63.4(4) . .
O6 P1 C5 106.0(6) . .
O6 P1 O7 108.3(6) . .
O5 P1 O6 114.0(6) . .
O5 P1 C5 109.0(6) . .
O5 P1 O7 112.5(6) . .
O7 P1 C5 106.6(6) . .
O14 P2 O13 112.0(5) . .
O14 P2 C1 106.1(7) . .
O13 P2 C1 108.6(7) . .
O15 P2 O14 113.0(6) . .
O15 P2 O13 110.0(6) . .
O15 P2 C1 107.0(7) . .
O12 P3 C9 106.8(7) . .
O10 P3 O12 109.5(7) . .
O10 P3 C9 108.5(6) . .
O10 P3 O11 117.3(6) . .
O11 P3 O12 107.2(7) . .
O11 P3 C9 107.1(6) . .
O19B P4 O16 114.7(12) . .
O19B P4 C11 114.4(13) . .
O19B P4 O21A 109.0(14) . .
O19B P4 O19A 22.4(15) . .
O19B P4 O21B 86(2) . .
O16 P4 C11 108.5(8) . .
O16 P4 O21A 98.6(15) . .
O16 P4 O19A 116.4(16) . .
O16 P4 O21B 132(2) . .
O21A P4 C11 110.5(12) . .
O21A P4 O19A 128.0(18) . .
O19A P4 C11 94.1(18) . .
O21B P4 C11 99.0(19) . .
O21B P4 O21A 34.3(19) . .
O21B P4 O19A 99(3) . .
P1 O6 U2 148.4(6) . .
P2 O14 U1 165.6(7) . .
P2 O13 U2 136.3(6) . .
P4 O19B U3 176.1(17) . 3_576
C1 C3 C11 123.5(17) . .
C12 C4 U1 177.5(12) . 2_456
O3 C4 U1 60.4(7) . 2_456
O3 C4 C12 118.7(13) . .
O4 C4 U1 59.5(7) . 2_456
O4 C4 C12 121.4(12) . .
O4 C4 O3 119.8(13) . .
C2 C5 P1 121.6(10) . .
C2 C5 C7 119.8(12) . .
C7 C5 P1 118.6(10) . .
C9 C6 C12 120.3(12) . .
C3 C1 P2 121.4(13) . .
C3 C1 C19 117.3(17) . .
C19 C1 P2 121.3(14) . .
C12 C2 C5 119.4(13) . .
C5 C7 C9 120.0(12) . .
C6 C9 P3 122.5(10) . .
C6 C9 C7 119.6(12) . .
C7 C9 P3 117.9(10) . .
C13 C15 C1M 117(2) . .
N1 C15 C13 121.0(19) . .
N1 C15 C1M 122(2) . .
P4 O16 U3 141.1(9) . .
C3 C11 P4 121.5(15) . .
C1C C11 P4 119.4(17) . .
C1C C11 C3 119(2) . .
C6 C12 C4 118.8(12) . .
C6 C12 C2 120.9(12) . .
C2 C12 C4 120.3(12) . .
N2 C13 C15 117.5(18) . .
C17 C13 C15 122.6(18) . .
C17 C13 N2 119.8(19) . .
C1F N2 C13 121(2) . .
C19 C16 C1AB 100(5) . .
C19 C16 C1AA 121(2) . .
C1C C16 C19 121(2) . .
C1C C16 C1AB 131(6) . .
C1C C16 C1AA 118(2) . .
C1AA C16 C1AB 35(6) . .
C13 C17 C18 118(2) . .
C1L C17 C13 118(2) . .
C1L C17 C18 124(2) . .
C1 C19 C16 119(2) . .
C1S N1 C15 119(3) . .
C16 C1C C11 120(2) . .
N4 C1D C1O 124(3) . .
N4 C1D C1E 120(3) . .
C1E C1D C1O 116(3) . .
N2 C1F C1N 120(2) . .
C18 C1I C1M 124(2) . .
C1D N4 C10 120(3) . .
P3 O10 U1 140.0(6) . 1_565
C4 O3 U1 92.8(9) . 2_456
P3 O11 U2 147.9(6) . 2_556
C4 O4 U1 94.3(8) . 2_456
C1I C18 C17 122(2) . .
C17 C1L C1N 121(3) . .
C1I C1M C15 117(2) . .
C8 C1M C15 115(2) . .
C8 C1M C1I 128(2) . .
C1F C1N C1L 121(3) . .
C1D C1O C1Q 112(3) . .
C1D C1O C1T 120(3) . .
C1Q C1O C1T 127(4) . .
C1H C1P C1E 120.0 . .
C1R C1P C1H 117(3) . .
C1R C1P C1E 123(3) . .
C1P C1H C14 120.0 . .
C1H C14 C1U 120.0 . .
N3 C1U C14 120.0 . .
C1U N3 C1E 120.0 . .
C1D C1E C1P 121(2) . .
C1D C1E N3 119(2) . .
N3 C1E C1P 120.0 . .
C1B C10 N4 116(4) . .
C10 C1B C1Q 124(4) . .
C1B C1Q C1O 124(4) . .
C1G C8 C1M 122(3) . .
C8 C1G C1S 123(3) . .
C1T C1R C1P 119(4) . .
N1 C1S C1G 119(3) . .
C1R C1T C1O 121(4) . .
P1 O5 U1 150.7(6) . .
P1 O7 U3 151.2(6) . .
P2 O15 U2 142.9(6) . 2_546
O23A C1AB C16 113(8) . .
O23A C1AB O22A 100(8) . .
O22A C1AB C16 140(10) . .
P4 O19A U3 138(3) . 3_576
O22B C1AA C16 112(3) . .
O22B C1AA O23B 126(4) . .
O23B C1AA C16 121(3) . .

loop_
_geom_bond_atom_site_label_1
_geom_bond_atom_site_label_2
_geom_bond_distance
_geom_bond_site_symmetry_2
U1 O14 2.277(9) .
U1 O1 1.777(11) .
U1 O2 1.764(11) .
U1 C4 2.834(15) 2_446
U1 O10 2.345(9) 1_545
U1 O3 2.467(10) 2_446
U1 O4 2.448(10) 2_446
U1 O5 2.311(9) .
U2 O6 2.260(9) .
U2 O13 2.278(10) .
U2 O9 1.773(10) .
U2 O8 1.771(10) .
U2 O11 2.295(10) 2_546
U2 O15 2.279(10) 2_556
U3 O19B 2.32(2) 3_576
U3 O20B 1.759(18) .
U3 O16 2.306(15) .
U3 O18B 1.72(2) .
U3 O7 2.284(11) .
U3 O19A 2.30(4) 3_576
U3 O20A 1.76(2) .
U3 O18A 1.74(3) .
U3 O17 2.520(12) .
U3 O24 2.536(13) .
P1 O6 1.522(10) .
P1 C5 1.810(14) .
P1 O5 1.504(10) .
P1 O7 1.527(12) .
P2 O14 1.511(10) .
P2 O13 1.526(10) .
P2 C1 1.780(17) .
P2 O15 1.502(10) .
P3 O12 1.538(13) .
P3 C9 1.790(14) .
P3 O10 1.514(10) .
P3 O11 1.516(10) .
P4 O19B 1.43(2) .
P4 O16 1.497(17) .
P4 C11 1.79(2) .
P4 O21A 1.63(3) .
P4 O19A 1.71(5) .
P4 O21B 1.62(5) .
O19B U3 2.32(2) 3_576
C3 C1 1.39(2) .
C3 C11 1.39(2) .
C4 U1 2.834(15) 2_456
C4 C12 1.495(19) .
C4 O3 1.281(17) .
C4 O4 1.255(18) .
C5 C2 1.388(19) .
C5 C7 1.392(19) .
C6 C9 1.367(19) .
C6 C12 1.384(18) .
C1 C19 1.41(2) .
C2 C12 1.388(19) .
C7 C9 1.412(19) .
C15 C13 1.43(3) .
C15 N1 1.37(3) .
C15 C1M 1.45(3) .
C11 C1C 1.37(3) .
C13 N2 1.38(2) .
C13 C17 1.36(3) .
N2 C1F 1.32(3) .
C16 C19 1.43(3) .
C16 C1C 1.37(3) .
C16 C1AB 1.50(5) .
C16 C1AA 1.49(4) .
C17 C18 1.44(3) .
C17 C1L 1.35(3) .
N1 C1S 1.34(4) .
C1D N4 1.32(3) .
C1D C1O 1.38(4) .
C1D C1E 1.35(3) .
C1F C1N 1.34(3) .
C1I C18 1.28(3) .
C1I C1M 1.41(3) .
N4 C10 1.46(4) .
O10 U1 2.345(9) 1_565
O3 U1 2.467(10) 2_456
O11 U2 2.295(10) 2_556
O4 U1 2.448(10) 2_456
C1L C1N 1.35(3) .
C1M C8 1.40(3) .
C1O C1Q 1.41(4) .
C1O C1T 1.43(4) .
C1P C1H 1.3900 .
C1P C1E 1.3900 .
C1P C1R 1.31(4) .
C1H C14 1.3900 .
C14 C1U 1.3900 .
C1U N3 1.3900 .
N3 C1E 1.3900 .
C10 C1B 1.28(5) .
C1B C1Q 1.31(5) .
C8 C1G 1.29(4) .
C1G C1S 1.41(4) .
C1R C1T 1.28(5) .
O15 U2 2.279(10) 2_546
O23A C1AB 1.49(9) .
O22A C1AB 1.49(9) .
O19A U3 2.30(4) 3_576
C1AA O22B 1.22(3) .
C1AA O23B 1.22(3) .

loop_
_platon_squeeze_void_nr
_platon_squeeze_void_average_x
_platon_squeeze_void_average_y
_platon_squeeze_void_average_z
_platon_squeeze_void_volume
_platon_squeeze_void_count_electrons
_platon_squeeze_void_content
1 0.004 0.000 0.000 404 182 ' '
2 0.650 0.034 0.112 8 4 ' '
3 0.459 0.500 0.500 404 182 ' '
4 0.150 0.465 0.612 8 4 ' '
5 0.850 0.534 0.388 8 4 ' '
6 0.350 0.965 0.888 8 4 ' '
